data_4331191
loop_
_publ_author_name
'Eugenio Coronado'
'M\'onica Gim\'enez-Marqu\'es'
'Carlos J. G\'omez-Garc\'ia'
'Guillermo M\'inguez Espallargas'

_publ_section_title
;
 Dynamic Magnetic Materials Based on the Cationic Coordination Polymer
 [Cu(btix)2]n2n+ [btix = 1,4-Bis(triazol-1-ylmethyl)benzene]: Tuning the
 Structural and Magnetic Properties through Anion Exchange
;
_journal_name_full 'Inorganic Chemistry'
_journal_page_first 12938
_journal_page_last 12947
_journal_paper_doi 10.1021/ic302066e
_journal_volume 51
_journal_year 2012
_chemical_compound_source 'see text'
_chemical_formula_sum 'C12 H12 Cu N12'
_chemical_formula_weight 387.89
_chemical_name_systematic ?
_space_group_IT_number 15
_symmetry_cell_setting monoclinic
_symmetry_Int_Tables_number 15
_symmetry_space_group_name_Hall '-C 2yc'
_symmetry_space_group_name_H-M 'C 1 2/c 1'
_cell_angle_alpha 90
_cell_angle_beta 78.8847(26)
_cell_angle_gamma 90
_cell_formula_units_Z 4
_cell_length_a 24.4913(10)
_cell_length_b 4.34232(12)
_cell_length_c 14.20752(55)
_cell_measurement_temperature 298
_cell_volume 1482.61(9)
_computing_data_reduction 'DASH (David et al., 2001)'
_computing_publication_material 'enCifer (Cambridge Crystallographic Data Centre, 2004)'
_computing_structure_refinement 'Topas (Coelho, 2003)'
_computing_structure_solution 'DASH (David et al., 2001)'
_diffrn_ambient_temperature 298
_diffrn_radiation_probe x-ray
_diffrn_radiation_type 'Cu K\a'
_diffrn_radiation_wavelength 1.54177
_diffrn_reflns_limit_h_max 18
_diffrn_reflns_limit_h_min 0
_diffrn_reflns_limit_k_max 3
_diffrn_reflns_limit_k_min -3
_diffrn_reflns_limit_l_max 10
_diffrn_reflns_limit_l_min -10
_diffrn_reflns_number 331
_exptl_absorpt_coefficient_mu 2.329
_exptl_absorpt_correction_type none
_exptl_crystal_density_diffrn 1.737
_exptl_crystal_density_method 'Not Measured'
_exptl_crystal_F_000 788.0
_pd_char_colour green
_pd_char_particle_morphology 'visual estimate, prisms'
_pd_meas_2theta_range_inc 0.014
_pd_meas_2theta_range_max 70.0
_pd_meas_2theta_range_min 3.0
_pd_meas_number_of_points 4786
_pd_meas_scan_method step
_pd_prep_temperature 298
_pd_proc_ls_background_function
;
Chebyshev polynomial
;
_pd_proc_ls_pref_orient_corr
; 
A spherical harmonics-based preferred orientation correction 
was applied with Topas during the Rietveld refinement.
;
_pd_proc_ls_profile_function
;   
Fundamental parameters with axial divergence correction
;
_pd_proc_ls_prof_R_factor 0.0386
_pd_proc_ls_prof_wR_expected 0.0377
_pd_proc_ls_prof_wR_factor 0.0504
_pd_spec_mounting '0.7 mm borosilicate capillary'
_pd_spec_mount_mode transmission
_pd_spec_shape cylinder
_pd_spec_size_axial 10
_pd_spec_size_equat 0.7
_refine_ls_extinction_method none
_refine_ls_goodness_of_fit_all 1.320
_refine_ls_hydrogen_treatment constr
_refine_ls_matrix_type sparse
_refine_ls_number_constraints 20
_refine_ls_number_parameters 94
_refine_ls_number_restraints 36
_refine_ls_shift/su_max 0.005
_refine_ls_weighting_details 1/\s(Y~obs~)^2^
_refine_ls_weighting_scheme sigma
_cod_data_source_file ic302066e_si_002.cif
_cod_data_source_block 6
_cod_original_cell_volume 1482.612(94)
_cod_original_sg_symbol_Hall '-C 2yc '
_cod_original_formula_sum 'C12 H12 Cu N12 '
_cod_database_code 4331191

loop_
_symmetry_equiv_pos_site_id
_symmetry_equiv_pos_as_xyz
1 'x, y, z'
2 '-x, y, -z+1/2'
3 '-x, -y, -z'
4 'x, -y, z+1/2'
5 'x+1/2, y+1/2, z'
6 '-x+1/2, y+1/2, -z+1/2'
7 '-x+1/2, -y+1/2, -z'
8 'x+1/2, -y+1/2, z+1/2'

loop_
_atom_site_label
_atom_site_type_symbol
_atom_site_thermal_displace_type
_atom_site_fract_x
_atom_site_fract_y
_atom_site_fract_z
_atom_site_occupancy
_atom_site_U_iso_or_equiv
Cu1 Cu Uiso 0 0.3743(13) 0.25 1 0.0428(28)
N11 N Uiso 0.07710(19) 0.3643(19) 0.29070(43) 1 0.0547(34)
C12 C Uiso 0.08795(26) 0.5419(13) 0.36227(37) 1 0.0547(34)
H12 H Uiso 0.05801 0.68073 0.41107 1 0.0657(41)
N13 N Uiso 0.14107(14) 0.5173(11) 0.36248(33) 1 0.0547(34)
N14 N Uiso 0.16628(18) 0.3265(18) 0.29219(45) 1 0.0547(34)
C15 C Uiso 0.12586(28) 0.2412(14) 0.25135(37) 1 0.0547(34)
H15 H Uiso 0.13128 0.08372 0.19060 1 0.0657(41)
C16 C Uiso 0.17441(17) 0.68577(86) 0.42981(33) 1 0.0547(34)
H16A H Uiso 0.19885 0.87018 0.39024 1 0.0657(41)
H16B H Uiso 0.14549 0.78267 0.49046 1 0.0657(41)
C21 C Uiso 0.21326(13) 0.46154(72) 0.46659(21) 1 0.0547(34)
C22 C Uiso 0.26166(17) 0.35676(85) 0.40470(27) 1 0.0547(34)
H22 H Uiso 0.27092 0.43828 0.33085 1 0.0657(41)
C23 C Uiso 0.20222(17) 0.35081(86) 0.56230(32) 1 0.0547(34)
H23 H Uiso 0.16493 0.42895 0.61111 1 0.0657(41)
N1 N Uiso -0.05761(29) -0.1803(18) 0.47014(63) 1 0.0547(34)
N2 N Uiso -0.04402(16) -0.09846(92) 0.39637(39) 1 0.0547(34)
N3 N Uiso -0.03032(30) -0.0148(19) 0.32153(70) 1 0.0547(34)

loop_
_atom_type_symbol
_atom_type_description
_atom_type_scat_dispersion_real
_atom_type_scat_dispersion_imag
_atom_type_scat_source
C C 0.018 0.009 'Brennan & Cowan'
H H 0.0000 0.0000 'Brennan & Cowan'
N N 0.031 0.018 'Brennan & Cowan'
Cu Cu -1.965 0.589 'Brennan & Cowan'

loop_
_geom_angle_atom_site_label_1
_geom_angle_atom_site_label_2
_geom_angle_atom_site_label_3
_geom_angle
_geom_angle_site_symmetry_3
_geom_angle_publ_flag
N3 Cu1 N11 96.2(3) . no
N1 N2 N3 179.8(10) . no
Cu1 N3 N2 139.6(7) . no
Cu1 N11 C12 121.5(5) . no
Cu1 N11 C15 133.0(5) . no
C12 N11 C15 104.8(5) . no
N14 N13 C12 111.2(4) . no
N14 N13 C16 121.6(4) . no
C12 N13 C16 127.2(4) . no
N13 N14 C15 103.1(5) . no
N11 C12 N13 107.3(5) . no
N11 C15 N14 113.6(6) . no
N13 C16 C21 110.3(3) . no
C16 C21 C22 119.9(3) . no
C16 C21 C23 122.0(3) . no
C22 C21 C23 118.1(3) . no
N11 C12 H12 126.35 . no
N13 C12 H12 126.35 . no
N11 C15 H15 123.24 . no
N14 C15 H15 123.23 . no
N13 C16 H16A 109.26 . no
N13 C16 H16B 109.27 . no
C21 C16 H16A 109.25 . no
C21 C16 H16B 109.25 . no
H16A C16 H16B 109.47 . no
C21 C22 H22 119.37 . no
H22 C22 C23 120.16 7_556 no
C21 C23 H23 119.10 . no
H23 C23 C22 119.47 7_556 no

loop_
_geom_bond_atom_site_label_1
_geom_bond_atom_site_label_2
_geom_bond_distance
_geom_bond_site_symmetry_2
_geom_bond_publ_flag
Cu1 N3 2.036(10) . no
Cu1 N11 2.079(5) . no
Cu1 N3 2.886(10) 1_565 no
Cu1 N3 2.036(10) 2_555 no
Cu1 N11 2.079(5) 2_555 no
Cu1 N3 2.886(10) 2_565 no
N1 N2 1.095(10) . no
N2 N3 1.113(11) . no
N11 C12 1.344(9) . no
N11 C15 1.330(9) . no
N13 N14 1.352(8) . no
N13 C12 1.305(8) . no
N13 C16 1.555(6) . no
N14 C15 1.293(9) . no
C16 C21 1.523(5) . no
C21 C22 1.408(5) . no
C21 C23 1.418(5) . no
C22 C23 1.405(6) 7_556 no
C12 H12 1.0889 . no
C15 H15 1.0890 . no
C16 H16A 1.0890 . no
C16 H16B 1.0890 . no
C22 H22 1.0890 . no
C23 H23 1.0890 . no

loop_
_geom_torsion_atom_site_label_1
_geom_torsion_atom_site_label_2
_geom_torsion_atom_site_label_3
_geom_torsion_atom_site_label_4
_geom_torsion
_geom_torsion_site_symmetry_1
_geom_torsion_site_symmetry_3
_geom_torsion_site_symmetry_4
_geom_torsion_publ_flag
N11 Cu1 N3 N2 69.0(10) . . . no
N11 Cu1 N3 Cu1 -78.6(4) . . 1_545 no
N3 Cu1 N3 N2 -32.4(11) 1_565 . . no
N3 Cu1 N3 N2 147.6(10) 2_555 . . no
N11 Cu1 N3 N2 -112.4(10) 2_555 . . no
N3 Cu1 N11 C12 -100.1(6) . . . no
N3 Cu1 N11 C15 91.1(8) . . . no
N3 Cu1 N11 C12 24.0(6) 1_565 . . no
N3 Cu1 N11 C15 -144.8(7) 1_565 . . no
N3 Cu1 N11 C12 -166.7(6) 2_555 . . no
N3 Cu1 N11 C15 24.6(8) 2_555 . . no
N3 Cu1 N11 C12 69.3(6) 2_565 . . no
N3 Cu1 N11 C15 -99.4(8) 2_565 . . no
Cu1 N11 C12 N13 -171.6(4) . . . no
C15 N11 C12 N13 -0.1(7) . . . no
Cu1 N11 C15 N14 170.1(6) . . . no
C12 N13 N14 C15 -0.1(7) . . . no
C16 N13 N14 C15 -178.2(5) . . . no
N14 N13 C12 N11 0.1(7) . . . no
C16 N13 C12 N11 178.1(5) . . . no
N14 N13 C16 C21 -46.8(6) . . . no
C12 N13 C16 C21 135.4(5) . . . no
N13 N14 C15 N11 0.1(8) . . . no
N13 C16 C21 C22 73.5(4) . . . no
N13 C16 C21 C23 -106.1(4) . . . no
C16 C21 C22 C23 -179.8(4) . . 7_556 no
C23 C21 C22 C23 -0.2(5) . . 7_556 no
C16 C21 C23 C22 179.8(4) . . 7_556 no
C22 C21 C23 C22 0.2(5) . . 7_556 no
C21 C22 C23 C21 0.2(6) . 7_556 7_556 no
Cu1 N11 C12 H12 8.43 . . . no
C15 N11 C12 H12 179.92 . . . no
Cu1 N11 C15 H15 -9.92 . . . no
C12 N11 C15 H15 -179.98 . . . no
N14 N13 C12 H12 -179.90 . . . no
C16 N13 C12 H12 -1.91 . . . no
N14 N13 C16 H16A 73.33 . . . no
N14 N13 C16 H16B -166.93 . . . no
C12 N13 C16 H16A -104.47 . . . no
C12 N13 C16 H16B 15.28 . . . no
N13 N14 C15 H15 -179.97 . . . no
H16A C16 C21 C22 -46.62 . . . no
H16A C16 C21 C23 133.76 . . . no
H16B C16 C21 C22 -166.36 . . . no
H16B C16 C21 C23 14.03 . . . no
C16 C21 C22 H22 0.22 . . . no
C23 C21 C22 H22 179.85 . . . no
C16 C21 C23 H23 -0.23 . . . no
C22 C21 C23 H23 -179.85 . . . no
C21 C22 C23 H23 -179.85 . 7_556 7_556 no
H22 C22 C23 C21 -179.84 . 7_556 7_556 no
H22 C22 C23 H23 0.10 . 7_556 7_556 no
